data_4073471
loop_
_publ_author_name
'Tokitoh, Norihiro'
'Shinohara, Akihiro'
'Matsumoto, Takeshi'
'Sasamori, Takahiro'
'Takeda, Nobuhiro'
'Furukawa, Yukio'

_publ_section_title
;
 Synthesis and Properties of a Kinetically Stabilized 9-Silaphenanthrene
;
_journal_issue 16
_journal_name_full Organometallics
_journal_page_first 4048
_journal_page_last 4053
_journal_paper_doi 10.1021/om700347z
_journal_volume 26
_journal_year 2007
_chemical_formula_moiety 'C40 H68 Si7'
_chemical_formula_sum 'C40 H68 Si7'
_chemical_formula_weight 745.57
_chemical_name_common 9-silaphenanthrene
_space_group_IT_number 15
_symmetry_cell_setting monoclinic
_symmetry_Int_Tables_number 15
_symmetry_space_group_name_Hall '-C 2yc'
_symmetry_space_group_name_H-M 'C 1 2/c 1'
_atom_sites_solution_hydrogens geom
_atom_sites_solution_primary direct
_atom_sites_solution_secondary difmap
_audit_creation_method SHELXL-97
_cell_angle_alpha 90.00
_cell_angle_beta 90.875(4)
_cell_angle_gamma 90.00
_cell_formula_units_Z 16
_cell_length_a 45.186(5)
_cell_length_b 9.3647(6)
_cell_length_c 43.241(4)
_cell_measurement_temperature 103(2)
_cell_measurement_theta_max 25.0
_cell_measurement_theta_min 2.68
_cell_volume 18295(3)
_computing_cell_refinement HKL2000
_computing_data_collection CrystalClear
_computing_data_reduction HKL2000
_computing_structure_refinement 'SHELXL-97 (Sheldrick, 1997)'
_computing_structure_solution 'SHELXS-97 (Sheldrick, 1990)'
_diffrn_ambient_temperature 103(2)
_diffrn_detector_area_resol_mean 7.31
_diffrn_measured_fraction_theta_full 0.986
_diffrn_measured_fraction_theta_max 0.986
_diffrn_measurement_device_type 'Rigaku Mercury'
_diffrn_measurement_method \w
_diffrn_radiation_monochromator graphite
_diffrn_radiation_source 'fine-focus sealed tube'
_diffrn_radiation_type MoK\a
_diffrn_radiation_wavelength 0.71069
_diffrn_reflns_av_R_equivalents 0.0000
_diffrn_reflns_av_sigmaI/netI 0.1125
_diffrn_reflns_limit_h_max 53
_diffrn_reflns_limit_h_min -53
_diffrn_reflns_limit_k_max 11
_diffrn_reflns_limit_k_min 0
_diffrn_reflns_limit_l_max 51
_diffrn_reflns_limit_l_min 0
_diffrn_reflns_number 15876
_diffrn_reflns_theta_full 25.00
_diffrn_reflns_theta_max 25.00
_diffrn_reflns_theta_min 2.56
_exptl_absorpt_coefficient_mu 0.234
_exptl_absorpt_correction_T_max 0.9770
_exptl_absorpt_correction_T_min 0.9547
_exptl_absorpt_correction_type multi-scan
_exptl_absorpt_process_details 'Jacobson, R. (1998) Private communication'
_exptl_crystal_colour 'pale yellow'
_exptl_crystal_density_diffrn 1.083
_exptl_crystal_density_method 'not measured'
_exptl_crystal_description prism
_exptl_crystal_F_000 6496
_exptl_crystal_size_max 0.20
_exptl_crystal_size_mid 0.20
_exptl_crystal_size_min 0.10
_refine_diff_density_max 0.737
_refine_diff_density_min -0.692
_refine_diff_density_rms 0.067
_refine_ls_extinction_method none
_refine_ls_goodness_of_fit_ref 0.998
_refine_ls_hydrogen_treatment constr
_refine_ls_matrix_type full
_refine_ls_number_parameters 883
_refine_ls_number_reflns 15876
_refine_ls_number_restraints 0
_refine_ls_restrained_S_all 0.998
_refine_ls_R_factor_all 0.1420
_refine_ls_R_factor_gt 0.0607
_refine_ls_shift/su_max 0.001
_refine_ls_shift/su_mean 0.000
_refine_ls_structure_factor_coef Fsqd
_refine_ls_weighting_details 'calc w=1/[\s^2^(Fo^2^)+(0.0761P)^2^+0.0000P] where P=(Fo^2^+2Fc^2^)/3'
_refine_ls_weighting_scheme calc
_refine_ls_wR_factor_gt 0.1348
_refine_ls_wR_factor_ref 0.1710
_reflns_number_gt 7805
_reflns_number_total 15876
_reflns_threshold_expression >2sigma(I)
_cod_data_source_file om700347z-file001.cif
_cod_data_source_block 9-silaphenanthrene
_cod_original_sg_symbol_Hall '    -C 2yc'
_cod_original_sg_symbol_H-M '    C 2/c'
_cod_database_code 4073471

loop_
_symmetry_equiv_pos_as_xyz
'x, y, z'
'-x, y, -z+1/2'
'x+1/2, y+1/2, z'
'-x+1/2, y+1/2, -z+1/2'
'-x, -y, -z'
'x, -y, z-1/2'
'-x+1/2, -y+1/2, -z'
'x+1/2, -y+1/2, z-1/2'

loop_
_atom_site_label
_atom_site_type_symbol
_atom_site_fract_x
_atom_site_fract_y
_atom_site_fract_z
_atom_site_U_iso_or_equiv
_atom_site_adp_type
_atom_site_occupancy
_atom_site_symmetry_multiplicity
_atom_site_calc_flag
_atom_site_refinement_flags
Si1 Si 0.61244(3) 0.24151(13) 0.69571(3) 0.0366(3) Uani 1 1 d .
C1 C 0.60045(9) 0.3649(5) 0.72481(9) 0.0351(10) Uani 1 1 d .
C2 C 0.61244(9) 0.5044(5) 0.72684(10) 0.0388(11) Uani 1 1 d .
H125 H 0.6271 0.5326 0.7126 0.047 Uiso 1 1 calc R
C3 C 0.60341(9) 0.6006(5) 0.74897(10) 0.0425(11) Uani 1 1 d .
H126 H 0.6118 0.6934 0.7501 0.051 Uiso 1 1 calc R
C4 C 0.58171(9) 0.5584(5) 0.76950(10) 0.0435(12) Uani 1 1 d .
H127 H 0.5750 0.6241 0.7846 0.052 Uiso 1 1 calc R
C5 C 0.56986(9) 0.4240(5) 0.76839(9) 0.0394(11) Uani 1 1 d .
H128 H 0.5551 0.3994 0.7829 0.047 Uiso 1 1 calc R
C6 C 0.57868(9) 0.3202(5) 0.74663(10) 0.0363(11) Uani 1 1 d .
C7 C 0.56643(9) 0.1754(5) 0.74742(9) 0.0352(10) Uani 1 1 d .
C8 C 0.54553(10) 0.1385(5) 0.77031(11) 0.0490(12) Uani 1 1 d .
H129 H 0.5396 0.2105 0.7844 0.059 Uiso 1 1 calc R
C9 C 0.53347(10) 0.0058(5) 0.77323(11) 0.0507(13) Uani 1 1 d .
H130 H 0.5195 -0.0127 0.7889 0.061 Uiso 1 1 calc R
C10 C 0.54176(9) -0.1022(5) 0.75308(10) 0.0459(12) Uani 1 1 d .
H131 H 0.5337 -0.1954 0.7550 0.055 Uiso 1 1 calc R
C11 C 0.56162(9) -0.0729(5) 0.73041(10) 0.0388(11) Uani 1 1 d .
H132 H 0.5671 -0.1473 0.7167 0.047 Uiso 1 1 calc R
C12 C 0.57435(9) 0.0635(5) 0.72657(10) 0.0357(11) Uani 1 1 d .
C13 C 0.59491(8) 0.0815(4) 0.70161(9) 0.0368(11) Uani 1 1 d .
H133 H 0.5988 0.0034 0.6882 0.044 Uiso 1 1 calc R
C14 C 0.64078(9) 0.2892(4) 0.66700(9) 0.0339(10) Uani 1 1 d .
C15 C 0.67100(9) 0.2689(4) 0.67422(9) 0.0326(10) Uani 1 1 d .
C16 C 0.69202(9) 0.3012(4) 0.65220(9) 0.0361(11) Uani 1 1 d .
H134 H 0.7123 0.2875 0.6573 0.043 Uiso 1 1 calc R
C17 C 0.68446(9) 0.3531(4) 0.62276(10) 0.0385(11) Uani 1 1 d .
C18 C 0.65425(9) 0.3711(4) 0.61613(10) 0.0383(11) Uani 1 1 d .
H135 H 0.6485 0.4064 0.5963 0.046 Uiso 1 1 calc R
C19 C 0.63234(8) 0.3395(4) 0.63725(10) 0.0345(10) Uani 1 1 d .
C20 C 0.68121(9) 0.2063(4) 0.70481(9) 0.0372(11) Uani 1 1 d .
H136 H 0.6634 0.2147 0.7181 0.045 Uiso 1 1 calc R
Si2 Si 0.68689(3) 0.00421(14) 0.70122(3) 0.0442(3) Uani 1 1 d .
C21 C 0.66652(9) -0.0654(5) 0.66690(10) 0.0470(12) Uani 1 1 d .
H137 H 0.6728 -0.0138 0.6484 0.070 Uiso 1 1 calc R
H138 H 0.6452 -0.0518 0.6697 0.070 Uiso 1 1 calc R
H139 H 0.6707 -0.1674 0.6645 0.070 Uiso 1 1 calc R
C22 C 0.67229(11) -0.0864(5) 0.73621(11) 0.0585(14) Uani 1 1 d .
H140 H 0.6512 -0.0639 0.7383 0.088 Uiso 1 1 calc R
H141 H 0.6832 -0.0530 0.7546 0.088 Uiso 1 1 calc R
H142 H 0.6748 -0.1899 0.7341 0.088 Uiso 1 1 calc R
C23 C 0.72655(10) -0.0418(5) 0.69587(12) 0.0608(15) Uani 1 1 d .
H143 H 0.7287 -0.1457 0.6943 0.091 Uiso 1 1 calc R
H144 H 0.7382 -0.0068 0.7136 0.091 Uiso 1 1 calc R
H145 H 0.7336 0.0029 0.6769 0.091 Uiso 1 1 calc R
Si3 Si 0.71087(3) 0.30542(14) 0.72751(3) 0.0418(3) Uani 1 1 d .
C24 C 0.69780(9) 0.4918(4) 0.73362(10) 0.0457(12) Uani 1 1 d .
H146 H 0.6793 0.4903 0.7452 0.069 Uiso 1 1 calc R
H147 H 0.6944 0.5379 0.7135 0.069 Uiso 1 1 calc R
H148 H 0.7128 0.5453 0.7454 0.069 Uiso 1 1 calc R
C25 C 0.71695(9) 0.2129(5) 0.76486(10) 0.0500(13) Uani 1 1 d .
H149 H 0.7289 0.2735 0.7787 0.075 Uiso 1 1 calc R
H150 H 0.7273 0.1227 0.7613 0.075 Uiso 1 1 calc R
H151 H 0.6978 0.1935 0.7744 0.075 Uiso 1 1 calc R
C26 C 0.74807(9) 0.3169(5) 0.70912(11) 0.0521(13) Uani 1 1 d .
H152 H 0.7628 0.3490 0.7245 0.078 Uiso 1 1 calc R
H153 H 0.7472 0.3851 0.6919 0.078 Uiso 1 1 calc R
H154 H 0.7537 0.2226 0.7013 0.078 Uiso 1 1 calc R
C27 C 0.70756(9) 0.3909(4) 0.59886(10) 0.0412(11) Uani 1 1 d .
H155 H 0.6957 0.3987 0.5792 0.049 Uiso 1 1 calc R
Si4 Si 0.73525(3) 0.24673(14) 0.59029(3) 0.0462(4) Uani 1 1 d .
C28 C 0.74807(10) 0.2708(5) 0.55015(11) 0.0583(14) Uani 1 1 d .
H156 H 0.7601 0.1886 0.5442 0.087 Uiso 1 1 calc R
H157 H 0.7600 0.3581 0.5489 0.087 Uiso 1 1 calc R
H158 H 0.7309 0.2785 0.5361 0.087 Uiso 1 1 calc R
C29 C 0.71735(10) 0.0698(5) 0.59293(12) 0.0612(14) Uani 1 1 d .
H159 H 0.6991 0.0696 0.5804 0.092 Uiso 1 1 calc R
H160 H 0.7127 0.0496 0.6145 0.092 Uiso 1 1 calc R
H161 H 0.7308 -0.0036 0.5852 0.092 Uiso 1 1 calc R
C30 C 0.76805(10) 0.2483(6) 0.61672(12) 0.0737(17) Uani 1 1 d .
H162 H 0.7617 0.2334 0.6380 0.111 Uiso 1 1 calc R
H163 H 0.7781 0.3406 0.6152 0.111 Uiso 1 1 calc R
H164 H 0.7817 0.1717 0.6109 0.111 Uiso 1 1 calc R
Si5 Si 0.72116(3) 0.57882(14) 0.60559(3) 0.0494(4) Uani 1 1 d .
C31 C 0.75191(11) 0.6260(5) 0.57898(11) 0.0657(15) Uani 1 1 d .
H165 H 0.7572 0.7267 0.5818 0.099 Uiso 1 1 calc R
H166 H 0.7455 0.6099 0.5575 0.099 Uiso 1 1 calc R
H167 H 0.7692 0.5661 0.5837 0.099 Uiso 1 1 calc R
C32 C 0.68926(11) 0.6980(5) 0.59762(12) 0.0649(15) Uani 1 1 d .
H168 H 0.6733 0.6756 0.6119 0.097 Uiso 1 1 calc R
H169 H 0.6823 0.6838 0.5763 0.097 Uiso 1 1 calc R
H170 H 0.6954 0.7976 0.6005 0.097 Uiso 1 1 calc R
C33 C 0.73516(11) 0.6063(5) 0.64555(10) 0.0630(15) Uani 1 1 d .
H171 H 0.7418 0.7053 0.6480 0.095 Uiso 1 1 calc R
H172 H 0.7518 0.5414 0.6496 0.095 Uiso 1 1 calc R
H173 H 0.7193 0.5867 0.6602 0.095 Uiso 1 1 calc R
C34 C 0.60012(9) 0.3602(4) 0.62710(10) 0.0391(11) Uani 1 1 d .
H174 H 0.5885 0.3340 0.6458 0.047 Uiso 1 1 calc R
Si6 Si 0.58889(3) 0.22166(14) 0.59707(3) 0.0424(3) Uani 1 1 d .
C35 C 0.60957(10) 0.2370(5) 0.56025(10) 0.0523(13) Uani 1 1 d .
H175 H 0.6305 0.2148 0.5641 0.078 Uiso 1 1 calc R
H176 H 0.6077 0.3345 0.5522 0.078 Uiso 1 1 calc R
H177 H 0.6013 0.1697 0.5450 0.078 Uiso 1 1 calc R
C36 C 0.54874(10) 0.2368(5) 0.58793(11) 0.0587(14) Uani 1 1 d .
H178 H 0.5421 0.1512 0.5768 0.088 Uiso 1 1 calc R
H179 H 0.5452 0.3213 0.5750 0.088 Uiso 1 1 calc R
H180 H 0.5377 0.2458 0.6072 0.088 Uiso 1 1 calc R
C37 C 0.59619(11) 0.0408(5) 0.61323(11) 0.0555(14) Uani 1 1 d .
H181 H 0.5847 0.0275 0.6320 0.083 Uiso 1 1 calc R
H182 H 0.6173 0.0312 0.6183 0.083 Uiso 1 1 calc R
H183 H 0.5904 -0.0317 0.5979 0.083 Uiso 1 1 calc R
Si7 Si 0.58978(3) 0.55345(13) 0.61935(3) 0.0391(3) Uani 1 1 d .
C38 C 0.60300(10) 0.6182(5) 0.58129(10) 0.0551(13) Uani 1 1 d .
H184 H 0.5988 0.7205 0.5793 0.083 Uiso 1 1 calc R
H185 H 0.5928 0.5660 0.5646 0.083 Uiso 1 1 calc R
H186 H 0.6244 0.6022 0.5799 0.083 Uiso 1 1 calc R
C39 C 0.54899(9) 0.5789(5) 0.61960(12) 0.0591(14) Uani 1 1 d .
H187 H 0.5409 0.5360 0.6383 0.089 Uiso 1 1 calc R
H188 H 0.5401 0.5329 0.6013 0.089 Uiso 1 1 calc R
H189 H 0.5444 0.6812 0.6192 0.089 Uiso 1 1 calc R
C40 C 0.60598(11) 0.6649(5) 0.65045(10) 0.0567(14) Uani 1 1 d .
H190 H 0.6027 0.7659 0.6456 0.085 Uiso 1 1 calc R
H191 H 0.6273 0.6463 0.6522 0.085 Uiso 1 1 calc R
H192 H 0.5966 0.6417 0.6701 0.085 Uiso 1 1 calc R
Si8 Si 0.55746(3) 0.28805(13) 0.87350(3) 0.0386(3) Uani 1 1 d .
C41 C 0.52855(9) 0.1646(5) 0.86225(10) 0.0405(11) Uani 1 1 d .
C42 C 0.52817(10) 0.0240(5) 0.87336(11) 0.0524(13) Uani 1 1 d .
H193 H 0.5441 -0.0076 0.8862 0.063 Uiso 1 1 calc R
C43 C 0.50571(11) -0.0699(5) 0.86637(12) 0.0541(13) Uani 1 1 d .
H194 H 0.5058 -0.1642 0.8745 0.065 Uiso 1 1 calc R
C44 C 0.48290(10) -0.0234(5) 0.84725(12) 0.0517(13) Uani 1 1 d .
H195 H 0.4672 -0.0869 0.8422 0.062 Uiso 1 1 calc R
C45 C 0.48249(10) 0.1118(5) 0.83549(11) 0.0471(12) Uani 1 1 d .
H196 H 0.4665 0.1394 0.8223 0.057 Uiso 1 1 calc R
C46 C 0.50506(9) 0.2125(5) 0.84226(10) 0.0392(11) Uani 1 1 d .
C47 C 0.50330(9) 0.3574(5) 0.82960(10) 0.0383(11) Uani 1 1 d .
C48 C 0.48051(10) 0.3945(5) 0.80819(11) 0.0490(13) Uani 1 1 d .
H197 H 0.4671 0.3219 0.8017 0.059 Uiso 1 1 calc R
C49 C 0.47675(11) 0.5283(6) 0.79629(11) 0.0551(13) Uani 1 1 d .
H198 H 0.4607 0.5474 0.7825 0.066 Uiso 1 1 calc R
C50 C 0.49650(10) 0.6373(5) 0.80446(10) 0.0474(12) Uani 1 1 d .
H199 H 0.4940 0.7310 0.7964 0.057 Uiso 1 1 calc R
C51 C 0.51944(9) 0.6061(5) 0.82427(10) 0.0427(12) Uani 1 1 d .
H200 H 0.5330 0.6800 0.8295 0.051 Uiso 1 1 calc R
C52 C 0.52395(9) 0.4691(5) 0.83736(9) 0.0376(11) Uani 1 1 d .
C53 C 0.54933(9) 0.4507(5) 0.85740(9) 0.0394(11) Uani 1 1 d .
H201 H 0.5618 0.5301 0.8618 0.047 Uiso 1 1 calc R
C54 C 0.58860(9) 0.2456(4) 0.90028(10) 0.0358(10) Uani 1 1 d .
C55 C 0.58576(9) 0.2689(4) 0.93233(10) 0.0383(11) Uani 1 1 d .
C56 C 0.61048(9) 0.2559(4) 0.95152(10) 0.0389(11) Uani 1 1 d .
H202 H 0.6085 0.2742 0.9730 0.047 Uiso 1 1 calc R
C57 C 0.63816(9) 0.2166(5) 0.94024(10) 0.0426(12) Uani 1 1 d .
C58 C 0.64022(9) 0.1884(5) 0.90896(9) 0.0389(11) Uani 1 1 d .
H203 H 0.6587 0.1581 0.9012 0.047 Uiso 1 1 calc R
C59 C 0.61636(9) 0.2024(4) 0.88838(9) 0.0361(11) Uani 1 1 d .
C60 C 0.55646(9) 0.3110(4) 0.94629(10) 0.0384(11) Uani 1 1 d .
H204 H 0.5423 0.3026 0.9284 0.046 Uiso 1 1 calc R
Si9 Si 0.54223(3) 0.17349(15) 0.97446(3) 0.0501(4) Uani 1 1 d .
C61 C 0.55978(11) 0.1694(6) 1.01287(12) 0.0806(19) Uani 1 1 d .
H81 H 0.5595 0.2654 1.0219 0.121 Uiso 1 1 calc R
H82 H 0.5803 0.1369 1.0111 0.121 Uiso 1 1 calc R
H83 H 0.5489 0.1036 1.0262 0.121 Uiso 1 1 calc R
C62 C 0.5463(2) -0.0056(6) 0.95670(18) 0.200(5) Uani 1 1 d .
H84 H 0.5673 -0.0240 0.9528 0.300 Uiso 1 1 calc R
H85 H 0.5351 -0.0090 0.9371 0.300 Uiso 1 1 calc R
H86 H 0.5387 -0.0784 0.9708 0.300 Uiso 1 1 calc R
C63 C 0.50273(11) 0.2090(8) 0.98024(14) 0.111(3) Uani 1 1 d .
H87 H 0.4940 0.1303 0.9919 0.167 Uiso 1 1 calc R
H88 H 0.4926 0.2173 0.9601 0.167 Uiso 1 1 calc R
H89 H 0.5005 0.2984 0.9918 0.167 Uiso 1 1 calc R
Si10 Si 0.55467(3) 0.50776(14) 0.95634(3) 0.0424(3) Uani 1 1 d .
C64 C 0.56218(10) 0.5421(5) 0.99786(10) 0.0554(13) Uani 1 1 d .
H205 H 0.5813 0.5007 1.0038 0.083 Uiso 1 1 calc R
H206 H 0.5466 0.4986 1.0102 0.083 Uiso 1 1 calc R
H207 H 0.5626 0.6453 1.0016 0.083 Uiso 1 1 calc R
C65 C 0.58282(11) 0.6070(5) 0.93410(11) 0.0604(14) Uani 1 1 d .
H208 H 0.5811 0.7094 0.9385 0.091 Uiso 1 1 calc R
H209 H 0.5796 0.5902 0.9119 0.091 Uiso 1 1 calc R
H210 H 0.6026 0.5739 0.9402 0.091 Uiso 1 1 calc R
C66 C 0.51735(10) 0.5725(5) 0.94455(13) 0.0710(16) Uani 1 1 d .
H211 H 0.5023 0.5227 0.9566 0.107 Uiso 1 1 calc R
H212 H 0.5140 0.5534 0.9225 0.107 Uiso 1 1 calc R
H213 H 0.5160 0.6754 0.9484 0.107 Uiso 1 1 calc R
C67 C 0.66503(9) 0.2070(5) 0.96158(10) 0.0520(13) Uani 1 1 d .
H214 H 0.6811 0.1729 0.9477 0.062 Uiso 1 1 calc R
Si11 Si 0.66178(4) 0.05919(18) 0.99128(3) 0.0731(5) Uani 1 1 d .
C68 C 0.6408(3) -0.0931(7) 0.97385(17) 0.233(6) Uani 1 1 d .
H100 H 0.6365 -0.1635 0.9899 0.349 Uiso 1 1 calc R
H101 H 0.6527 -0.1378 0.9577 0.349 Uiso 1 1 calc R
H102 H 0.6222 -0.0579 0.9647 0.349 Uiso 1 1 calc R
C69 C 0.64279(11) 0.1122(6) 1.02649(12) 0.0724(17) Uani 1 1 d .
H237 H 0.6420 0.0307 1.0407 0.109 Uiso 1 1 calc R
H238 H 0.6226 0.1432 1.0212 0.109 Uiso 1 1 calc R
H239 H 0.6536 0.1909 1.0364 0.109 Uiso 1 1 calc R
C70 C 0.69893(16) -0.0034(11) 1.00322(16) 0.193(5) Uani 1 1 d .
H106 H 0.7095 0.0736 1.0140 0.290 Uiso 1 1 calc R
H107 H 0.7100 -0.0316 0.9849 0.290 Uiso 1 1 calc R
H108 H 0.6970 -0.0857 1.0171 0.290 Uiso 1 1 calc R
Si12 Si 0.67793(3) 0.38995(18) 0.97397(3) 0.0605(4) Uani 1 1 d .
C71 C 0.71523(12) 0.3750(8) 0.99254(16) 0.131(3) Uani 1 1 d .
H109 H 0.7287 0.3257 0.9785 0.197 Uiso 1 1 calc R
H110 H 0.7138 0.3207 1.0118 0.197 Uiso 1 1 calc R
H111 H 0.7229 0.4707 0.9971 0.197 Uiso 1 1 calc R
C72 C 0.68057(14) 0.5010(7) 0.93903(12) 0.107(3) Uani 1 1 d .
H215 H 0.6620 0.4945 0.9271 0.161 Uiso 1 1 calc R
H216 H 0.6970 0.4670 0.9264 0.161 Uiso 1 1 calc R
H217 H 0.6841 0.6005 0.9450 0.161 Uiso 1 1 calc R
C73 C 0.65345(11) 0.4802(5) 1.00140(12) 0.0695(16) Uani 1 1 d .
H218 H 0.6626 0.5697 1.0083 0.104 Uiso 1 1 calc R
H219 H 0.6502 0.4181 1.0193 0.104 Uiso 1 1 calc R
H220 H 0.6344 0.5010 0.9912 0.104 Uiso 1 1 calc R
C74 C 0.62069(9) 0.1721(5) 0.85456(9) 0.0371(11) Uani 1 1 d .
H221 H 0.6008 0.1908 0.8450 0.045 Uiso 1 1 calc R
Si13 Si 0.62755(3) -0.02515(14) 0.84638(3) 0.0457(4) Uani 1 1 d .
C75 C 0.61222(14) -0.1341(6) 0.87777(13) 0.095(2) Uani 1 1 d .
H222 H 0.5906 -0.1258 0.8775 0.143 Uiso 1 1 calc R
H223 H 0.6201 -0.1003 0.8977 0.143 Uiso 1 1 calc R
H224 H 0.6178 -0.2342 0.8748 0.143 Uiso 1 1 calc R
C76 C 0.66744(11) -0.0680(6) 0.84342(15) 0.089(2) Uani 1 1 d .
H122 H 0.6698 -0.1695 0.8385 0.134 Uiso 1 1 calc R
H123 H 0.6775 -0.0470 0.8632 0.134 Uiso 1 1 calc R
H124 H 0.6762 -0.0101 0.8270 0.134 Uiso 1 1 calc R
C77 C 0.60928(13) -0.0746(6) 0.80972(13) 0.090(2) Uani 1 1 d .
H225 H 0.6114 -0.1776 0.8063 0.134 Uiso 1 1 calc R
H226 H 0.6185 -0.0227 0.7927 0.134 Uiso 1 1 calc R
H227 H 0.5882 -0.0501 0.8105 0.134 Uiso 1 1 calc R
Si14 Si 0.64564(3) 0.30730(15) 0.83557(3) 0.0449(3) Uani 1 1 d .
C78 C 0.68505(9) 0.3015(5) 0.84847(10) 0.0553(14) Uani 1 1 d .
H228 H 0.6931 0.2059 0.8448 0.083 Uiso 1 1 calc R
H229 H 0.6864 0.3235 0.8706 0.083 Uiso 1 1 calc R
H230 H 0.6964 0.3719 0.8368 0.083 Uiso 1 1 calc R
C79 C 0.64257(10) 0.2772(5) 0.79328(10) 0.0594(15) Uani 1 1 d .
H231 H 0.6539 0.3504 0.7824 0.089 Uiso 1 1 calc R
H232 H 0.6217 0.2827 0.7867 0.089 Uiso 1 1 calc R
H233 H 0.6504 0.1825 0.7883 0.089 Uiso 1 1 calc R
C80 C 0.63162(10) 0.4896(5) 0.84429(12) 0.0614(14) Uani 1 1 d .
H234 H 0.6446 0.5609 0.8350 0.092 Uiso 1 1 calc R
H235 H 0.6313 0.5036 0.8667 0.092 Uiso 1 1 calc R
H236 H 0.6115 0.5003 0.8357 0.092 Uiso 1 1 calc R

loop_
_atom_site_aniso_label
_atom_site_aniso_U_11
_atom_site_aniso_U_22
_atom_site_aniso_U_33
_atom_site_aniso_U_23
_atom_site_aniso_U_13
_atom_site_aniso_U_12
Si1 0.0324(7) 0.0384(8) 0.0390(7) 0.0001(6) -0.0003(6) 0.0008(6)
C1 0.032(2) 0.038(3) 0.035(2) 0.001(2) -0.004(2) 0.003(2)
C2 0.037(3) 0.039(3) 0.041(3) 0.004(2) -0.005(2) 0.001(2)
C3 0.043(3) 0.040(3) 0.045(3) -0.003(2) -0.007(2) -0.001(2)
C4 0.040(3) 0.043(3) 0.047(3) -0.006(2) 0.002(2) 0.005(2)
C5 0.042(3) 0.040(3) 0.036(3) -0.004(2) 0.008(2) 0.001(2)
C6 0.027(2) 0.039(3) 0.042(3) 0.001(2) -0.004(2) 0.002(2)
C7 0.032(2) 0.036(3) 0.037(3) 0.002(2) 0.000(2) -0.001(2)
C8 0.049(3) 0.043(3) 0.055(3) -0.003(3) 0.010(2) -0.004(3)
C9 0.053(3) 0.049(3) 0.051(3) 0.003(3) 0.014(2) -0.012(3)
C10 0.045(3) 0.039(3) 0.055(3) 0.003(2) 0.005(2) -0.005(2)
C11 0.036(3) 0.034(3) 0.046(3) 0.001(2) -0.002(2) -0.002(2)
C12 0.029(2) 0.036(3) 0.043(3) 0.000(2) -0.001(2) 0.000(2)
C13 0.033(2) 0.041(3) 0.037(3) -0.008(2) 0.004(2) -0.004(2)
C14 0.034(2) 0.029(2) 0.039(3) -0.003(2) -0.002(2) 0.004(2)
C15 0.030(2) 0.030(3) 0.038(3) -0.002(2) -0.003(2) -0.001(2)
C16 0.030(2) 0.038(3) 0.040(3) 0.003(2) -0.003(2) -0.002(2)
C17 0.036(3) 0.035(3) 0.044(3) -0.001(2) 0.008(2) -0.004(2)
C18 0.037(3) 0.036(3) 0.042(3) 0.001(2) -0.001(2) 0.001(2)
C19 0.029(2) 0.031(3) 0.043(3) -0.002(2) 0.005(2) -0.004(2)
C20 0.029(2) 0.041(3) 0.041(3) 0.007(2) 0.001(2) 0.006(2)
Si2 0.0414(8) 0.0384(8) 0.0527(8) -0.0024(7) -0.0059(6) 0.0029(6)
C21 0.042(3) 0.043(3) 0.056(3) -0.006(2) 0.002(2) -0.001(2)
C22 0.071(4) 0.041(3) 0.064(3) 0.007(3) -0.009(3) -0.003(3)
C23 0.055(3) 0.051(3) 0.076(4) -0.016(3) -0.014(3) 0.005(3)
Si3 0.0356(7) 0.0435(8) 0.0461(8) -0.0046(6) -0.0048(6) -0.0006(6)
C24 0.039(3) 0.046(3) 0.052(3) -0.002(2) -0.004(2) -0.004(2)
C25 0.042(3) 0.052(3) 0.056(3) -0.003(3) -0.004(2) 0.005(2)
C26 0.036(3) 0.059(3) 0.061(3) -0.011(3) -0.009(2) -0.003(2)
C27 0.038(3) 0.045(3) 0.041(3) 0.002(2) 0.001(2) -0.002(2)
Si4 0.0390(8) 0.0497(9) 0.0502(8) -0.0067(7) 0.0064(6) -0.0016(7)
C28 0.052(3) 0.055(3) 0.068(4) -0.012(3) 0.015(3) -0.004(3)
C29 0.065(3) 0.051(3) 0.067(4) -0.012(3) 0.011(3) 0.010(3)
C30 0.051(3) 0.099(5) 0.072(4) -0.020(3) 0.000(3) 0.012(3)
Si5 0.0516(8) 0.0432(9) 0.0539(9) -0.0043(7) 0.0137(7) -0.0096(7)
C31 0.071(4) 0.058(4) 0.068(4) -0.007(3) 0.015(3) -0.027(3)
C32 0.072(4) 0.041(3) 0.081(4) -0.001(3) 0.011(3) -0.008(3)
C33 0.077(4) 0.052(3) 0.060(3) -0.016(3) 0.011(3) -0.025(3)
C34 0.033(2) 0.042(3) 0.043(3) 0.002(2) 0.002(2) 0.005(2)
Si6 0.0433(8) 0.0400(8) 0.0438(8) 0.0006(6) -0.0051(6) 0.0000(6)
C35 0.067(3) 0.043(3) 0.047(3) -0.003(2) -0.003(3) 0.004(3)
C36 0.058(3) 0.051(3) 0.066(3) -0.002(3) -0.010(3) -0.014(3)
C37 0.069(3) 0.042(3) 0.055(3) -0.007(2) -0.009(3) 0.000(3)
Si7 0.0372(7) 0.0379(8) 0.0422(8) 0.0020(6) 0.0000(6) 0.0023(6)
C38 0.072(3) 0.044(3) 0.048(3) 0.006(2) 0.001(3) 0.011(3)
C39 0.049(3) 0.052(3) 0.076(4) 0.003(3) 0.000(3) 0.004(3)
C40 0.076(4) 0.037(3) 0.057(3) 0.001(2) -0.010(3) 0.003(3)
Si8 0.0329(7) 0.0386(8) 0.0441(8) -0.0008(6) 0.0015(6) 0.0007(6)
C41 0.035(3) 0.036(3) 0.051(3) -0.002(2) 0.002(2) 0.000(2)
C42 0.046(3) 0.040(3) 0.071(4) 0.003(3) -0.003(3) -0.001(3)
C43 0.052(3) 0.031(3) 0.080(4) 0.004(3) 0.006(3) -0.003(3)
C44 0.039(3) 0.040(3) 0.076(4) -0.012(3) 0.009(3) -0.009(2)
C45 0.036(3) 0.047(3) 0.058(3) -0.010(3) 0.001(2) -0.003(2)
C46 0.036(3) 0.036(3) 0.046(3) -0.005(2) 0.000(2) -0.002(2)
C47 0.028(2) 0.042(3) 0.044(3) -0.003(2) -0.003(2) 0.001(2)
C48 0.044(3) 0.044(3) 0.059(3) -0.006(3) -0.010(2) 0.003(2)
C49 0.048(3) 0.056(4) 0.061(3) 0.003(3) -0.016(3) 0.007(3)
C50 0.045(3) 0.046(3) 0.052(3) 0.006(3) 0.001(2) 0.005(3)
C51 0.038(3) 0.042(3) 0.048(3) 0.006(2) 0.001(2) 0.004(2)
C52 0.034(3) 0.043(3) 0.036(3) 0.002(2) 0.005(2) 0.007(2)
C53 0.033(3) 0.037(3) 0.047(3) -0.001(2) -0.003(2) 0.000(2)
C54 0.033(2) 0.031(3) 0.043(3) 0.003(2) 0.003(2) 0.001(2)
C55 0.041(3) 0.035(3) 0.039(3) 0.001(2) 0.007(2) 0.002(2)
C56 0.034(3) 0.047(3) 0.035(3) 0.003(2) -0.003(2) 0.010(2)
C57 0.038(3) 0.051(3) 0.039(3) 0.000(2) -0.001(2) 0.011(2)
C58 0.035(3) 0.046(3) 0.036(3) -0.001(2) 0.002(2) 0.006(2)
C59 0.036(3) 0.035(3) 0.037(3) 0.005(2) -0.001(2) 0.000(2)
C60 0.029(2) 0.040(3) 0.046(3) 0.000(2) 0.001(2) 0.005(2)
Si9 0.0566(9) 0.0449(9) 0.0492(8) -0.0011(7) 0.0152(7) -0.0043(7)
C61 0.053(3) 0.111(5) 0.078(4) 0.041(4) -0.007(3) -0.014(3)
C62 0.426(15) 0.047(4) 0.132(7) -0.004(4) 0.171(9) -0.031(7)
C63 0.050(4) 0.187(7) 0.095(5) 0.079(5) -0.011(3) -0.041(4)
Si10 0.0367(7) 0.0399(8) 0.0506(8) -0.0015(7) 0.0013(6) 0.0036(6)
C64 0.060(3) 0.048(3) 0.058(3) -0.006(3) 0.002(3) 0.010(3)
C65 0.079(4) 0.041(3) 0.061(3) -0.006(3) 0.006(3) -0.008(3)
C66 0.058(3) 0.064(4) 0.091(4) -0.015(3) -0.019(3) 0.016(3)
C67 0.039(3) 0.079(4) 0.037(3) -0.007(3) -0.003(2) 0.026(3)
Si11 0.1022(13) 0.0702(11) 0.0463(9) -0.0055(8) -0.0182(9) 0.0446(10)
C68 0.548(19) 0.037(4) 0.108(6) -0.001(4) -0.154(9) 0.009(7)
C69 0.058(3) 0.069(4) 0.091(4) 0.018(3) 0.018(3) 0.001(3)
C70 0.126(6) 0.358(13) 0.097(6) 0.123(7) 0.056(5) 0.168(8)
Si12 0.0374(8) 0.0978(13) 0.0462(9) -0.0104(9) -0.0021(7) 0.0094(8)
C71 0.063(4) 0.183(8) 0.146(6) -0.098(6) -0.050(4) 0.058(5)
C72 0.123(5) 0.145(6) 0.054(4) 0.004(4) 0.002(4) -0.088(5)
C73 0.074(4) 0.055(4) 0.080(4) 0.003(3) 0.023(3) 0.002(3)
C74 0.030(2) 0.049(3) 0.032(2) -0.002(2) -0.0042(19) 0.001(2)
Si13 0.0439(8) 0.0440(8) 0.0493(8) -0.0051(7) 0.0006(6) 0.0050(7)
C75 0.145(6) 0.049(4) 0.092(5) -0.004(3) 0.041(4) -0.001(4)
C76 0.064(4) 0.061(4) 0.142(6) -0.026(4) -0.021(4) 0.017(3)
C77 0.119(5) 0.060(4) 0.089(5) -0.026(3) -0.031(4) 0.012(4)
Si14 0.0395(8) 0.0494(9) 0.0461(8) 0.0046(7) 0.0052(6) 0.0026(7)
C78 0.046(3) 0.073(4) 0.047(3) 0.005(3) 0.004(2) -0.003(3)
C79 0.042(3) 0.086(4) 0.050(3) 0.018(3) 0.004(2) 0.006(3)
C80 0.054(3) 0.053(3) 0.078(4) 0.008(3) 0.017(3) -0.004(3)

loop_
_atom_type_symbol
_atom_type_description
_atom_type_scat_dispersion_real
_atom_type_scat_dispersion_imag
_atom_type_scat_source
C C 0.0033 0.0016 'International Tables Vol C Tables 4.2.6.8 and 6.1.1.4'
H H 0.0000 0.0000 'International Tables Vol C Tables 4.2.6.8 and 6.1.1.4'
Si Si 0.0817 0.0704 'International Tables Vol C Tables 4.2.6.8 and 6.1.1.4'

loop_
_geom_angle_atom_site_label_1
_geom_angle_atom_site_label_2
_geom_angle_atom_site_label_3
_geom_angle
C13 Si1 C1 108.2(2)
C13 Si1 C14 129.47(19)
C1 Si1 C14 122.2(2)
C2 C1 C6 119.6(4)
C2 C1 Si1 121.2(3)
C6 C1 Si1 119.3(3)
C3 C2 C1 121.9(4)
C2 C3 C4 118.4(4)
C5 C4 C3 121.2(4)
C4 C5 C6 122.8(4)
C5 C6 C1 116.1(4)
C5 C6 C7 120.7(4)
C1 C6 C7 123.2(4)
C8 C7 C12 115.8(4)
C8 C7 C6 119.8(4)
C12 C7 C6 124.4(4)
C9 C8 C7 123.8(4)
C8 C9 C10 119.6(4)
C11 C10 C9 119.3(4)
C10 C11 C12 122.6(4)
C11 C12 C7 118.8(4)
C11 C12 C13 117.5(4)
C7 C12 C13 123.7(4)
C12 C13 Si1 121.1(3)
C15 C14 C19 119.5(4)
C15 C14 Si1 119.8(3)
C19 C14 Si1 120.6(3)
C16 C15 C14 119.3(4)
C16 C15 C20 118.8(4)
C14 C15 C20 121.9(4)
C15 C16 C17 122.6(4)
C16 C17 C18 116.8(4)
C16 C17 C27 122.5(4)
C18 C17 C27 120.6(4)
C19 C18 C17 122.8(4)
C18 C19 C14 118.9(4)
C18 C19 C34 118.0(4)
C14 C19 C34 123.1(4)
C15 C20 Si3 117.9(3)
C15 C20 Si2 110.5(3)
Si3 C20 Si2 115.6(2)
C21 Si2 C23 106.7(2)
C21 Si2 C22 108.2(2)
C23 Si2 C22 110.4(2)
C21 Si2 C20 110.30(19)
C23 Si2 C20 111.7(2)
C22 Si2 C20 109.5(2)
C25 Si3 C24 111.0(2)
C25 Si3 C26 106.0(2)
C24 Si3 C26 107.2(2)
C25 Si3 C20 108.5(2)
C24 Si3 C20 108.01(19)
C26 Si3 C20 116.16(19)
C17 C27 Si4 115.6(3)
C17 C27 Si5 109.8(3)
Si4 C27 Si5 119.0(2)
C29 Si4 C28 108.1(2)
C29 Si4 C30 108.3(2)
C28 Si4 C30 108.5(2)
C29 Si4 C27 109.8(2)
C28 Si4 C27 108.4(2)
C30 Si4 C27 113.6(2)
C33 Si5 C32 110.2(2)
C33 Si5 C31 107.2(2)
C32 Si5 C31 109.1(2)
C33 Si5 C27 112.3(2)
C32 Si5 C27 106.4(2)
C31 Si5 C27 111.7(2)
C19 C34 Si7 113.8(3)
C19 C34 Si6 110.7(3)
Si7 C34 Si6 117.9(2)
C36 Si6 C37 108.5(2)
C36 Si6 C35 108.3(2)
C37 Si6 C35 107.6(2)
C36 Si6 C34 110.1(2)
C37 Si6 C34 108.75(19)
C35 Si6 C34 113.5(2)
C40 Si7 C39 107.8(2)
C40 Si7 C38 109.3(2)
C39 Si7 C38 107.2(2)
C40 Si7 C34 108.5(2)
C39 Si7 C34 111.3(2)
C38 Si7 C34 112.7(2)
C53 Si8 C41 108.1(2)
C53 Si8 C54 126.9(2)
C41 Si8 C54 124.8(2)
C42 C41 C46 119.2(4)
C42 C41 Si8 121.4(4)
C46 C41 Si8 119.3(3)
C43 C42 C41 122.6(5)
C42 C43 C44 118.2(4)
C45 C44 C43 121.4(4)
C44 C45 C46 122.3(5)
C45 C46 C41 116.2(4)
C45 C46 C47 120.3(4)
C41 C46 C47 123.5(4)
C48 C47 C52 115.9(4)
C48 C47 C46 120.4(4)
C52 C47 C46 123.7(4)
C49 C48 C47 123.8(5)
C48 C49 C50 120.0(4)
C51 C50 C49 118.6(4)
C50 C51 C52 123.2(4)
C51 C52 C53 117.3(4)
C51 C52 C47 118.5(4)
C53 C52 C47 124.2(4)
C52 C53 Si8 121.1(3)
C55 C54 C59 119.6(4)
C55 C54 Si8 120.1(3)
C59 C54 Si8 120.0(3)
C56 C55 C54 119.3(4)
C56 C55 C60 119.0(4)
C54 C55 C60 121.6(4)
C55 C56 C57 122.1(4)
C58 C57 C56 117.7(4)
C58 C57 C67 121.3(4)
C56 C57 C67 121.0(4)
C57 C58 C59 122.9(4)
C58 C59 C54 118.3(4)
C58 C59 C74 119.5(4)
C54 C59 C74 122.3(4)
C55 C60 Si9 112.8(3)
C55 C60 Si10 112.6(3)
Si9 C60 Si10 119.9(2)
C61 Si9 C63 106.8(3)
C61 Si9 C62 108.2(4)
C63 Si9 C62 108.9(4)
C61 Si9 C60 116.9(2)
C63 Si9 C60 107.7(2)
C62 Si9 C60 108.2(2)
C64 Si10 C65 107.4(2)
C64 Si10 C66 111.2(2)
C65 Si10 C66 108.7(2)
C64 Si10 C60 112.6(2)
C65 Si10 C60 109.7(2)
C66 Si10 C60 107.2(2)
C57 C67 Si12 111.1(3)
C57 C67 Si11 112.7(3)
Si12 C67 Si11 119.9(2)
C69 Si11 C70 106.9(3)
C69 Si11 C68 107.6(4)
C70 Si11 C68 108.9(5)
C69 Si11 C67 114.1(2)
C70 Si11 C67 110.0(3)
C68 Si11 C67 109.2(3)
C72 Si12 C73 108.5(3)
C72 Si12 C71 109.1(3)
C73 Si12 C71 107.8(3)
C72 Si12 C67 107.7(2)
C73 Si12 C67 114.5(2)
C71 Si12 C67 109.2(3)
C59 C74 Si14 112.5(3)
C59 C74 Si13 112.8(3)
Si14 C74 Si13 117.9(2)
C77 Si13 C75 109.1(3)
C77 Si13 C76 108.1(3)
C75 Si13 C76 107.9(3)
C77 Si13 C74 109.4(2)
C75 Si13 C74 109.6(2)
C76 Si13 C74 112.6(2)
C79 Si14 C78 110.4(2)
C79 Si14 C80 108.6(2)
C78 Si14 C80 107.1(2)
C79 Si14 C74 106.9(2)
C78 Si14 C74 115.1(2)
C80 Si14 C74 108.6(2)

loop_
_geom_bond_atom_site_label_1
_geom_bond_atom_site_label_2
_geom_bond_distance
Si1 C13 1.716(4)
Si1 C1 1.798(4)
Si1 C14 1.852(4)
C1 C2 1.416(5)
C1 C6 1.436(5)
C2 C3 1.380(5)
C3 C4 1.390(6)
C4 C5 1.368(5)
C5 C6 1.414(5)
C6 C7 1.465(6)
C7 C8 1.421(5)
C7 C12 1.432(5)
C8 C9 1.364(6)
C9 C10 1.390(6)
C10 C11 1.367(5)
C11 C12 1.411(5)
C12 C13 1.445(5)
C14 C15 1.409(5)
C14 C19 1.417(5)
C15 C16 1.388(5)
C15 C20 1.512(5)
C16 C17 1.400(5)
C17 C18 1.401(5)
C17 C27 1.522(5)
C18 C19 1.389(5)
C19 C34 1.527(5)
C20 Si3 1.892(4)
C20 Si2 1.917(4)
Si2 C21 1.853(4)
Si2 C23 1.861(5)
Si2 C22 1.864(5)
Si3 C25 1.850(4)
Si3 C24 1.863(4)
Si3 C26 1.873(4)
C27 Si4 1.882(4)
C27 Si5 1.885(4)
Si4 C29 1.848(5)
Si4 C28 1.852(5)
Si4 C30 1.858(5)
Si5 C33 1.849(5)
Si5 C32 1.851(5)
Si5 C31 1.871(5)
C34 Si7 1.898(4)
C34 Si6 1.899(4)
Si6 C36 1.856(4)
Si6 C37 1.860(5)
Si6 C35 1.864(4)
Si7 C40 1.845(4)
Si7 C39 1.859(4)
Si7 C38 1.861(4)
Si8 C53 1.712(4)
Si8 C41 1.805(4)
Si8 C54 1.852(4)
C41 C42 1.402(6)
C41 C46 1.430(6)
C42 C43 1.373(6)
C43 C44 1.382(6)
C44 C45 1.364(6)
C45 C46 1.416(6)
C46 C47 1.465(6)
C47 C48 1.417(6)
C47 C52 1.438(6)
C48 C49 1.364(6)
C49 C50 1.398(6)
C50 C51 1.366(6)
C51 C52 1.416(6)
C52 C53 1.438(5)
C54 C55 1.411(5)
C54 C59 1.422(5)
C55 C56 1.386(5)
C55 C60 1.516(5)
C56 C57 1.399(5)
C57 C58 1.382(5)
C57 C67 1.517(6)
C58 C59 1.394(5)
C59 C74 1.505(5)
C60 Si9 1.892(4)
C60 Si10 1.895(4)
Si9 C61 1.830(5)
Si9 C63 1.836(5)
Si9 C62 1.855(6)
Si10 C64 1.850(5)
Si10 C65 1.856(5)
Si10 C66 1.856(5)
C67 Si12 1.885(5)
C67 Si11 1.895(5)
Si11 C69 1.828(5)
Si11 C70 1.844(6)
Si11 C68 1.865(8)
Si12 C72 1.839(6)
Si12 C73 1.840(5)
Si12 C71 1.861(5)
C74 Si14 1.891(4)
C74 Si13 1.907(4)
Si13 C77 1.835(5)
Si13 C75 1.842(5)
Si13 C76 1.853(5)
Si14 C79 1.854(5)
Si14 C78 1.859(4)
Si14 C80 1.861(5)

loop_
_geom_torsion_atom_site_label_1
_geom_torsion_atom_site_label_2
_geom_torsion_atom_site_label_3
_geom_torsion_atom_site_label_4
_geom_torsion
C13 Si1 C1 C2 176.6(3)
C14 Si1 C1 C2 -0.1(4)
C13 Si1 C1 C6 -2.5(4)
C14 Si1 C1 C6 -179.1(3)
C6 C1 C2 C3 -1.2(6)
Si1 C1 C2 C3 179.8(3)
C1 C2 C3 C4 -0.6(6)
C2 C3 C4 C5 1.3(6)
C3 C4 C5 C6 -0.1(7)
C4 C5 C6 C1 -1.7(6)
C4 C5 C6 C7 176.8(4)
C2 C1 C6 C5 2.3(6)
Si1 C1 C6 C5 -178.6(3)
C2 C1 C6 C7 -176.2(4)
Si1 C1 C6 C7 2.9(5)
C5 C6 C7 C8 -0.2(6)
C1 C6 C7 C8 178.3(4)
C5 C6 C7 C12 -179.2(4)
C1 C6 C7 C12 -0.8(6)
C12 C7 C8 C9 0.6(7)
C6 C7 C8 C9 -178.5(4)
C7 C8 C9 C10 0.3(7)
C8 C9 C10 C11 -0.8(7)
C9 C10 C11 C12 0.3(7)
C10 C11 C12 C7 0.7(6)
C10 C11 C12 C13 -179.6(4)
C8 C7 C12 C11 -1.1(6)
C6 C7 C12 C11 178.0(4)
C8 C7 C12 C13 179.2(4)
C6 C7 C12 C13 -1.8(6)
C11 C12 C13 Si1 -178.0(3)
C7 C12 C13 Si1 1.7(6)
C1 Si1 C13 C12 0.3(4)
C14 Si1 C13 C12 176.6(3)
C13 Si1 C14 C15 -88.4(4)
C1 Si1 C14 C15 87.5(4)
C13 Si1 C14 C19 88.5(4)
C1 Si1 C14 C19 -95.5(4)
C19 C14 C15 C16 1.2(6)
Si1 C14 C15 C16 178.2(3)
C19 C14 C15 C20 -175.9(4)
Si1 C14 C15 C20 1.1(5)
C14 C15 C16 C17 -0.2(6)
C20 C15 C16 C17 177.0(4)
C15 C16 C17 C18 -0.3(6)
C15 C16 C17 C27 178.9(4)
C16 C17 C18 C19 -0.2(6)
C27 C17 C18 C19 -179.3(4)
C17 C18 C19 C14 1.1(6)
C17 C18 C19 C34 -178.6(4)
C15 C14 C19 C18 -1.6(6)
Si1 C14 C19 C18 -178.6(3)
C15 C14 C19 C34 178.1(4)
Si1 C14 C19 C34 1.1(6)
C16 C15 C20 Si3 53.3(5)
C14 C15 C20 Si3 -129.6(4)
C16 C15 C20 Si2 -82.8(4)
C14 C15 C20 Si2 94.4(4)
C15 C20 Si2 C21 -19.6(3)
Si3 C20 Si2 C21 -156.8(2)
C15 C20 Si2 C23 98.8(3)
Si3 C20 Si2 C23 -38.4(3)
C15 C20 Si2 C22 -138.6(3)
Si3 C20 Si2 C22 84.2(3)
C15 C20 Si3 C25 175.9(3)
Si2 C20 Si3 C25 -50.2(3)
C15 C20 Si3 C24 55.5(4)
Si2 C20 Si3 C24 -170.6(2)
C15 C20 Si3 C26 -64.9(4)
Si2 C20 Si3 C26 69.0(3)
C16 C17 C27 Si4 53.2(5)
C18 C17 C27 Si4 -127.7(4)
C16 C17 C27 Si5 -84.8(4)
C18 C17 C27 Si5 94.4(4)
C17 C27 Si4 C29 34.2(4)
Si5 C27 Si4 C29 168.0(3)
C17 C27 Si4 C28 152.1(3)
Si5 C27 Si4 C28 -74.1(3)
C17 C27 Si4 C30 -87.3(4)
Si5 C27 Si4 C30 46.6(3)
C17 C27 Si5 C33 54.8(4)
Si4 C27 Si5 C33 -81.5(3)
C17 C27 Si5 C32 -65.9(3)
Si4 C27 Si5 C32 157.8(3)
C17 C27 Si5 C31 175.2(3)
Si4 C27 Si5 C31 38.9(3)
C18 C19 C34 Si7 -65.7(4)
C14 C19 C34 Si7 114.6(4)
C18 C19 C34 Si6 69.8(4)
C14 C19 C34 Si6 -109.9(4)
C19 C34 Si6 C36 174.3(3)
Si7 C34 Si6 C36 -52.2(3)
C19 C34 Si6 C37 55.6(3)
Si7 C34 Si6 C37 -170.9(2)
C19 C34 Si6 C35 -64.2(3)
Si7 C34 Si6 C35 69.3(3)
C19 C34 Si7 C40 -43.3(4)
Si6 C34 Si7 C40 -175.4(2)
C19 C34 Si7 C39 -161.7(3)
Si6 C34 Si7 C39 66.2(3)
C19 C34 Si7 C38 77.9(3)
Si6 C34 Si7 C38 -54.2(3)
C53 Si8 C41 C42 -176.3(4)
C54 Si8 C41 C42 -0.6(5)
C53 Si8 C41 C46 1.8(4)
C54 Si8 C41 C46 177.6(3)
C46 C41 C42 C43 -1.4(7)
Si8 C41 C42 C43 176.8(4)
C41 C42 C43 C44 1.0(7)
C42 C43 C44 C45 0.0(7)
C43 C44 C45 C46 -0.5(7)
C44 C45 C46 C41 0.0(6)
C44 C45 C46 C47 -178.7(4)
C42 C41 C46 C45 0.9(6)
Si8 C41 C46 C45 -177.3(3)
C42 C41 C46 C47 179.6(4)
Si8 C41 C46 C47 1.3(6)
C45 C46 C47 C48 -5.9(6)
C41 C46 C47 C48 175.5(4)
C45 C46 C47 C52 174.7(4)
C41 C46 C47 C52 -3.9(7)
C52 C47 C48 C49 -3.2(7)
C46 C47 C48 C49 177.4(4)
C47 C48 C49 C50 1.8(7)
C48 C49 C50 C51 0.4(7)
C49 C50 C51 C52 -1.0(7)
C50 C51 C52 C53 178.9(4)
C50 C51 C52 C47 -0.4(6)
C48 C47 C52 C51 2.4(6)
C46 C47 C52 C51 -178.2(4)
C48 C47 C52 C53 -176.8(4)
C46 C47 C52 C53 2.5(6)
C51 C52 C53 Si8 -178.0(3)
C47 C52 C53 Si8 1.2(6)
C41 Si8 C53 C52 -3.1(4)
C54 Si8 C53 C52 -178.7(3)
C53 Si8 C54 C55 84.9(4)
C41 Si8 C54 C55 -90.1(4)
C53 Si8 C54 C59 -89.2(4)
C41 Si8 C54 C59 95.9(4)
C59 C54 C55 C56 3.1(6)
Si8 C54 C55 C56 -171.0(3)
C59 C54 C55 C60 -178.2(4)
Si8 C54 C55 C60 7.7(6)
C54 C55 C56 C57 -1.7(7)
C60 C55 C56 C57 179.6(4)
C55 C56 C57 C58 -1.0(7)
C55 C56 C57 C67 178.3(4)
C56 C57 C58 C59 2.4(7)
C67 C57 C58 C59 -177.0(4)
C57 C58 C59 C54 -1.0(7)
C57 C58 C59 C74 178.9(4)
C55 C54 C59 C58 -1.8(6)
Si8 C54 C59 C58 172.3(3)
C55 C54 C59 C74 178.4(4)
Si8 C54 C59 C74 -7.5(6)
C56 C55 C60 Si9 -63.9(5)
C54 C55 C60 Si9 117.4(4)
C56 C55 C60 Si10 75.5(4)
C54 C55 C60 Si10 -103.1(4)
C55 C60 Si9 C61 76.8(4)
Si10 C60 Si9 C61 -59.4(3)
C55 C60 Si9 C63 -163.1(4)
Si10 C60 Si9 C63 60.7(3)
C55 C60 Si9 C62 -45.5(5)
Si10 C60 Si9 C62 178.2(4)
C55 C60 Si10 C64 -99.2(3)
Si9 C60 Si10 C64 37.1(3)
C55 C60 Si10 C65 20.3(4)
Si9 C60 Si10 C65 156.6(2)
C55 C60 Si10 C66 138.2(3)
Si9 C60 Si10 C66 -85.5(3)
C58 C57 C67 Si12 107.5(4)
C56 C57 C67 Si12 -71.8(5)
C58 C57 C67 Si11 -114.7(4)
C56 C57 C67 Si11 66.0(5)
C57 C67 Si11 C69 -86.7(4)
Si12 C67 Si11 C69 47.0(3)
C57 C67 Si11 C70 153.2(4)
Si12 C67 Si11 C70 -73.1(4)
C57 C67 Si11 C68 33.7(5)
Si12 C67 Si11 C68 167.4(4)
C57 C67 Si12 C72 -49.1(4)
Si11 C67 Si12 C72 176.5(3)
C57 C67 Si12 C73 71.6(4)
Si11 C67 Si12 C73 -62.7(3)
C57 C67 Si12 C71 -167.5(4)
Si11 C67 Si12 C71 58.2(4)
C58 C59 C74 Si14 -67.5(5)
C54 C59 C74 Si14 112.4(4)
C58 C59 C74 Si13 68.9(4)
C54 C59 C74 Si13 -111.3(4)
C59 C74 Si13 C77 143.0(3)
Si14 C74 Si13 C77 -83.2(3)
C59 C74 Si13 C75 23.4(4)
Si14 C74 Si13 C75 157.2(3)
C59 C74 Si13 C76 -96.8(4)
Si14 C74 Si13 C76 37.0(3)
C59 C74 Si14 C79 -168.8(3)
Si13 C74 Si14 C79 57.3(3)
C59 C74 Si14 C78 68.2(4)
Si13 C74 Si14 C78 -65.7(3)
C59 C74 Si14 C80 -51.8(4)
Si13 C74 Si14 C80 174.3(2)
